data_4112899
loop_
_publ_author_name
'Kristina D. Kitiachvili'
'Daniel J. Mindiola'
'Gregory L. Hillhouse'

_publ_section_title
;
 Preparation of Stable Alkyl Complexes of Ni(I) and Their One-Electron
 Oxidation to Ni(II) Complex Cations
;
_journal_name_full 'Journal of the American Chemical Society'
_journal_page_first 10554
_journal_page_last 10555
_journal_paper_doi 10.1021/ja047052z
_journal_volume 126
_journal_year 2004
_chemical_formula_sum 'C22 H50 Ni P2 Si'
_chemical_formula_weight 463.377
_chemical_name_systematic
; 
 ? 
;
_space_group_IT_number 14
_symmetry_cell_setting monoclinic
_symmetry_space_group_name_Hall '-P 2ybc'
_symmetry_space_group_name_H-M 'P 1 21/c 1'
_atom_sites_solution_hydrogens geom
_atom_sites_solution_primary direct
_atom_sites_solution_secondary difmap
_audit_creation_method SHELXL-97
_cell_angle_alpha 90.00
_cell_angle_beta 91.0930(10)
_cell_angle_gamma 90.00
_cell_formula_units_Z 4
_cell_length_a 8.7734(5)
_cell_length_b 15.7513(9)
_cell_length_c 18.5648(11)
_cell_measurement_temperature 373(2)
_cell_volume 2565.0(3)
_computing_structure_refinement 'SHELXL-97 (Sheldrick, 1997)'
_computing_structure_solution 'SHELXS-97 (Sheldrick, 1990)'
_diffrn_ambient_temperature 100
_diffrn_measured_fraction_theta_full 0.999
_diffrn_measured_fraction_theta_max 0.959
_diffrn_radiation_monochromator graphite
_diffrn_radiation_source 'fine-focus sealed tube'
_diffrn_radiation_type MoK\a
_diffrn_radiation_wavelength 0.71073
_diffrn_reflns_av_R_equivalents 0.0313
_diffrn_reflns_av_sigmaI/netI 0.0464
_diffrn_reflns_limit_h_max 11
_diffrn_reflns_limit_h_min -6
_diffrn_reflns_limit_k_max 21
_diffrn_reflns_limit_k_min -20
_diffrn_reflns_limit_l_max 24
_diffrn_reflns_limit_l_min -24
_diffrn_reflns_number 15836
_diffrn_reflns_theta_full 25.00
_diffrn_reflns_theta_max 28.30
_diffrn_reflns_theta_min 1.70
_exptl_absorpt_coefficient_mu 0.933
_exptl_absorpt_correction_T_max 0.9291
_exptl_absorpt_correction_T_min 0.8500
_exptl_absorpt_correction_type empirical
_exptl_absorpt_process_details empirical
_exptl_crystal_colour yellow
_exptl_crystal_density_diffrn 1.200
_exptl_crystal_description block
_exptl_crystal_F_000 1016
_exptl_crystal_size_max 0.18
_exptl_crystal_size_mid 0.10
_exptl_crystal_size_min 0.08
_refine_diff_density_max 0.680
_refine_diff_density_min -0.678
_refine_diff_density_rms 0.081
_refine_ls_extinction_method none
_refine_ls_goodness_of_fit_ref 1.046
_refine_ls_hydrogen_treatment mixed
_refine_ls_matrix_type full
_refine_ls_number_parameters 235
_refine_ls_number_reflns 6122
_refine_ls_number_restraints 0
_refine_ls_restrained_S_all 1.046
_refine_ls_R_factor_all 0.0459
_refine_ls_R_factor_gt 0.0392
_refine_ls_shift/su_max 0.001
_refine_ls_shift/su_mean 0.000
_refine_ls_structure_factor_coef Fsqd
_refine_ls_weighting_details 'calc w=1/[\s^2^(Fo^2^)+(0.0539P)^2^+0.9265P] where P=(Fo^2^+2Fc^2^)/3'
_refine_ls_weighting_scheme calc
_refine_ls_wR_factor_gt 0.1039
_refine_ls_wR_factor_ref 0.1076
_reflns_number_gt 5277
_reflns_number_total 6122
_reflns_threshold_expression >2sigma(I)
_cod_data_source_file ja047052zsi20040719_033007.cif
_cod_data_source_block kristinm
_cod_database_code 4112899

loop_
_symmetry_equiv_pos_as_xyz
'x, y, z'
'-x, y+1/2, -z+1/2'
'-x, -y, -z'
'x, -y-1/2, z-1/2'

loop_
_atom_site_label
_atom_site_type_symbol
_atom_site_fract_x
_atom_site_fract_y
_atom_site_fract_z
_atom_site_U_iso_or_equiv
_atom_site_adp_type
_atom_site_occupancy
_atom_site_symmetry_multiplicity
_atom_site_calc_flag
_atom_site_refinement_flags
Ni Ni 0.28014(3) 0.504478(16) 0.307404(14) 0.01055(9) Uani 1 1 d .
P1 P 0.27837(6) 0.63394(3) 0.35142(3) 0.01072(13) Uani 1 1 d .
P2 P 0.33979(6) 0.55259(3) 0.20009(3) 0.01056(12) Uani 1 1 d .
Si Si 0.13877(8) 0.36543(4) 0.35406(3) 0.01479(14) Uani 1 1 d .
C7 C 0.2346(3) 0.45168(14) 0.40329(11) 0.0154(5) Uani 1 1 d .
H7A H 0.3245 0.4339 0.4305 0.018 Uiso 1 1 calc R
H7B H 0.1672 0.4853 0.4328 0.018 Uiso 1 1 calc R
C51 C 0.2553(3) 0.43643(14) 0.08703(12) 0.0170(5) Uani 1 1 d .
H51A H 0.1883 0.4243 0.0469 0.025 Uiso 1 1 calc R
H51B H 0.2457 0.3928 0.1228 0.025 Uiso 1 1 calc R
H51C H 0.3586 0.4383 0.0710 0.025 Uiso 1 1 calc R
C8 C 0.2700(3) 0.37998(14) 0.27954(12) 0.0173(5) Uani 1 1 d .
H8A H 0.2246 0.3696 0.2323 0.021 Uiso 1 1 calc R
H8B H 0.3659 0.3499 0.2856 0.021 Uiso 1 1 calc R
C1 C 0.3488(3) 0.70503(13) 0.27934(11) 0.0133(4) Uani 1 1 d .
H1A H 0.3005 0.7601 0.2837 0.016 Uiso 1 1 calc R
H1B H 0.4578 0.7130 0.2860 0.016 Uiso 1 1 calc R
C3 C 0.0844(3) 0.67895(14) 0.37184(12) 0.0149(5) Uani 1 1 d .
C5 C 0.2127(3) 0.52263(14) 0.11975(12) 0.0136(4) Uani 1 1 d .
C9 C 0.1288(3) 0.25770(15) 0.39891(13) 0.0232(5) Uani 1 1 d .
H9A H 0.0250 0.2384 0.3986 0.035 Uiso 1 1 calc R
H9B H 0.1660 0.2621 0.4477 0.035 Uiso 1 1 calc R
H9C H 0.1904 0.2180 0.3731 0.035 Uiso 1 1 calc R
C6 C 0.5450(3) 0.53762(14) 0.17302(12) 0.0145(4) Uani 1 1 d .
C52 C 0.0501(3) 0.51532(15) 0.14890(13) 0.0178(5) Uani 1 1 d .
H52A H -0.0191 0.5002 0.1103 0.027 Uiso 1 1 calc R
H52B H 0.0201 0.5688 0.1690 0.027 Uiso 1 1 calc R
H52C H 0.0479 0.4724 0.1856 0.027 Uiso 1 1 calc R
C41 C 0.5561(3) 0.60294(15) 0.41996(13) 0.0184(5) Uani 1 1 d .
H41A H 0.6278 0.6135 0.4586 0.028 Uiso 1 1 calc R
H41B H 0.6021 0.6164 0.3749 0.028 Uiso 1 1 calc R
H41C H 0.5272 0.5442 0.4202 0.028 Uiso 1 1 calc R
C4 C 0.4140(3) 0.65854(14) 0.42978(12) 0.0141(4) Uani 1 1 d .
C2 C 0.3167(3) 0.66992(13) 0.20341(11) 0.0137(4) Uani 1 1 d .
H2A H 0.3860 0.6960 0.1699 0.016 Uiso 1 1 calc R
H2B H 0.2135 0.6847 0.1885 0.016 Uiso 1 1 calc R
C42 C 0.4688(3) 0.75124(15) 0.43262(13) 0.0198(5) Uani 1 1 d .
H42A H 0.5364 0.7588 0.4734 0.030 Uiso 1 1 calc R
H42B H 0.3825 0.7883 0.4370 0.030 Uiso 1 1 calc R
H42C H 0.5216 0.7645 0.3892 0.030 Uiso 1 1 calc R
C61 C 0.5905(3) 0.44449(15) 0.18372(13) 0.0214(5) Uani 1 1 d .
H61A H 0.6946 0.4368 0.1700 0.032 Uiso 1 1 calc R
H61B H 0.5256 0.4090 0.1544 0.032 Uiso 1 1 calc R
H61C H 0.5800 0.4293 0.2335 0.032 Uiso 1 1 calc R
C31 C -0.0038(3) 0.62171(15) 0.42340(13) 0.0196(5) Uani 1 1 d .
H31A H -0.1014 0.6466 0.4326 0.029 Uiso 1 1 calc R
H31B H 0.0528 0.6160 0.4679 0.029 Uiso 1 1 calc R
H31C H -0.0180 0.5668 0.4019 0.029 Uiso 1 1 calc R
C43 C 0.3454(3) 0.63667(15) 0.50327(12) 0.0178(5) Uani 1 1 d .
H43A H 0.4176 0.6502 0.5410 0.027 Uiso 1 1 calc R
H43B H 0.3218 0.5772 0.5049 0.027 Uiso 1 1 calc R
H43C H 0.2539 0.6690 0.5097 0.027 Uiso 1 1 calc R
C62 C 0.5808(3) 0.56579(16) 0.09638(12) 0.0208(5) Uani 1 1 d .
H62A H 0.6867 0.5559 0.0873 0.031 Uiso 1 1 calc R
H62B H 0.5588 0.6252 0.0911 0.031 Uiso 1 1 calc R
H62C H 0.5194 0.5339 0.0626 0.031 Uiso 1 1 calc R
C53 C 0.2095(3) 0.58928(15) 0.05888(12) 0.0190(5) Uani 1 1 d .
H53A H 0.1435 0.5701 0.0204 0.029 Uiso 1 1 calc R
H53B H 0.3107 0.5970 0.0412 0.029 Uiso 1 1 calc R
H53C H 0.1724 0.6422 0.0772 0.029 Uiso 1 1 calc R
C32 C 0.0881(3) 0.76985(15) 0.40231(13) 0.0198(5) Uani 1 1 d .
H32A H -0.0140 0.7884 0.4113 0.030 Uiso 1 1 calc R
H32B H 0.1341 0.8072 0.3681 0.030 Uiso 1 1 calc R
H32C H 0.1466 0.7706 0.4465 0.030 Uiso 1 1 calc R
C33 C -0.0065(3) 0.68122(16) 0.30092(12) 0.0203(5) Uani 1 1 d .
H33A H -0.1062 0.7040 0.3092 0.030 Uiso 1 1 calc R
H33B H -0.0159 0.6247 0.2820 0.030 Uiso 1 1 calc R
H33C H 0.0453 0.7164 0.2670 0.030 Uiso 1 1 calc R
C10 C -0.0648(3) 0.39272(16) 0.32929(14) 0.0236(5) Uani 1 1 d .
H10A H -0.1304 0.3471 0.3433 0.035 Uiso 1 1 calc R
H10B H -0.0739 0.4013 0.2782 0.035 Uiso 1 1 calc R
H10C H -0.0938 0.4437 0.3538 0.035 Uiso 1 1 calc R
C63 C 0.6453(3) 0.58993(16) 0.22442(13) 0.0201(5) Uani 1 1 d .
H63A H 0.7503 0.5834 0.2118 0.030 Uiso 1 1 calc R
H63B H 0.6316 0.5706 0.2729 0.030 Uiso 1 1 calc R
H63C H 0.6172 0.6487 0.2209 0.030 Uiso 1 1 calc R

loop_
_atom_site_aniso_label
_atom_site_aniso_U_11
_atom_site_aniso_U_22
_atom_site_aniso_U_33
_atom_site_aniso_U_23
_atom_site_aniso_U_13
_atom_site_aniso_U_12
Ni 0.01246(15) 0.00900(15) 0.01018(15) 0.00063(10) 0.00013(11) -0.00036(10)
P1 0.0115(3) 0.0103(3) 0.0103(3) -0.0002(2) -0.0004(2) -0.0003(2)
P2 0.0111(3) 0.0103(3) 0.0103(3) -0.0001(2) 0.0002(2) -0.0005(2)
Si 0.0190(3) 0.0112(3) 0.0142(3) 0.0009(2) 0.0012(3) -0.0023(2)
C7 0.0218(12) 0.0128(10) 0.0114(10) 0.0023(8) -0.0005(9) -0.0016(9)
C51 0.0198(12) 0.0165(11) 0.0147(11) -0.0031(9) 0.0012(9) -0.0037(9)
C8 0.0240(12) 0.0116(10) 0.0164(11) -0.0005(9) 0.0039(10) 0.0004(9)
C1 0.0148(11) 0.0108(10) 0.0143(10) 0.0001(8) 0.0010(9) -0.0019(8)
C3 0.0132(11) 0.0163(11) 0.0153(11) -0.0028(9) 0.0002(9) 0.0005(9)
C5 0.0140(11) 0.0159(10) 0.0108(10) 0.0004(8) -0.0008(9) -0.0009(9)
C9 0.0328(14) 0.0145(11) 0.0226(12) 0.0014(10) 0.0044(11) -0.0054(10)
C6 0.0113(10) 0.0174(11) 0.0149(11) -0.0024(9) 0.0016(9) -0.0006(9)
C52 0.0134(11) 0.0221(12) 0.0176(11) -0.0019(9) -0.0018(9) -0.0008(9)
C41 0.0150(11) 0.0237(12) 0.0164(11) 0.0002(9) -0.0028(9) 0.0006(10)
C4 0.0143(11) 0.0156(11) 0.0123(10) -0.0007(8) -0.0029(9) -0.0023(9)
C2 0.0170(11) 0.0107(10) 0.0135(10) 0.0022(8) 0.0003(9) -0.0003(9)
C42 0.0214(12) 0.0194(12) 0.0185(12) -0.0025(9) -0.0032(10) -0.0050(10)
C61 0.0160(12) 0.0212(12) 0.0272(13) -0.0036(10) 0.0018(10) 0.0045(10)
C31 0.0176(12) 0.0216(12) 0.0198(12) -0.0034(9) 0.0044(10) -0.0026(10)
C43 0.0184(12) 0.0217(12) 0.0133(11) -0.0011(9) -0.0017(9) -0.0025(10)
C62 0.0173(12) 0.0284(13) 0.0168(11) -0.0015(10) 0.0036(10) -0.0058(10)
C53 0.0229(13) 0.0204(12) 0.0135(11) 0.0012(9) -0.0048(10) -0.0012(10)
C32 0.0198(12) 0.0179(11) 0.0219(12) -0.0047(9) 0.0008(10) 0.0045(10)
C33 0.0142(11) 0.0268(13) 0.0199(12) -0.0036(10) -0.0023(10) 0.0044(10)
C10 0.0225(13) 0.0222(12) 0.0261(13) -0.0003(10) -0.0015(11) -0.0027(11)
C63 0.0133(11) 0.0276(13) 0.0193(12) -0.0065(10) 0.0014(10) -0.0014(10)

loop_
_atom_type_symbol
_atom_type_description
_atom_type_scat_dispersion_real
_atom_type_scat_dispersion_imag
_atom_type_scat_source
C C 0.0033 0.0016 'International Tables Vol C Tables 4.2.6.8 and 6.1.1.4'
H H 0.0000 0.0000 'International Tables Vol C Tables 4.2.6.8 and 6.1.1.4'
Si Si 0.0817 0.0704 'International Tables Vol C Tables 4.2.6.8 and 6.1.1.4'
P P 0.1023 0.0942 'International Tables Vol C Tables 4.2.6.8 and 6.1.1.4'
Ni Ni 0.3393 1.1124 'International Tables Vol C Tables 4.2.6.8 and 6.1.1.4'

loop_
_geom_angle_atom_site_label_1
_geom_angle_atom_site_label_2
_geom_angle_atom_site_label_3
_geom_angle
C7 Ni C8 79.49(9)
C7 Ni P1 92.96(7)
C8 Ni P1 172.32(7)
C7 Ni P2 175.30(7)
C8 Ni P2 96.42(7)
P1 Ni P2 91.17(2)
C7 Ni Si 43.32(6)
C8 Ni Si 43.25(7)
P1 Ni Si 129.36(2)
P2 Ni Si 134.04(2)
C1 P1 C3 103.39(10)
C1 P1 C4 102.48(10)
C3 P1 C4 108.83(10)
C1 P1 Ni 106.65(7)
C3 P1 Ni 115.85(7)
C4 P1 Ni 117.70(7)
C2 P2 C6 103.72(10)
C2 P2 C5 102.11(10)
C6 P2 C5 107.86(10)
C2 P2 Ni 106.49(7)
C6 P2 Ni 116.14(7)
C5 P2 Ni 118.50(7)
C8 Si C7 89.71(11)
C8 Si C10 113.18(12)
C7 Si C10 112.09(11)
C8 Si C9 118.65(11)
C7 Si C9 118.02(11)
C10 Si C9 105.08(12)
C8 Si Ni 49.42(7)
C7 Si Ni 48.86(7)
C10 Si Ni 100.24(8)
C9 Si Ni 154.66(9)
Si C7 Ni 87.83(9)
Si C8 Ni 87.34(9)
C2 C1 P1 112.71(14)
C33 C3 C31 106.86(19)
C33 C3 C32 107.58(19)
C31 C3 C32 108.94(19)
C33 C3 P1 107.08(15)
C31 C3 P1 111.82(16)
C32 C3 P1 114.21(16)
C51 C5 C52 107.87(18)
C51 C5 C53 108.24(18)
C52 C5 C53 107.73(19)
C51 C5 P2 112.66(15)
C52 C5 P2 106.01(15)
C53 C5 P2 114.04(15)
C63 C6 C62 107.37(19)
C63 C6 C61 106.84(19)
C62 C6 C61 109.93(19)
C63 C6 P2 107.86(15)
C62 C6 P2 115.11(16)
C61 C6 P2 109.38(16)
C41 C4 C42 106.92(19)
C41 C4 C43 108.01(18)
C42 C4 C43 108.00(18)
C41 C4 P1 106.87(15)
C42 C4 P1 114.23(15)
C43 C4 P1 112.50(15)
C1 C2 P2 111.73(14)

loop_
_geom_bond_atom_site_label_1
_geom_bond_atom_site_label_2
_geom_bond_distance
Ni C7 2.012(2)
Ni C8 2.030(2)
Ni P1 2.1970(6)
Ni P2 2.2039(6)
Ni Si 2.6695(7)
P1 C1 1.860(2)
P1 C3 1.889(2)
P1 C4 1.902(2)
P2 C2 1.860(2)
P2 C6 1.893(2)
P2 C5 1.904(2)
Si C8 1.831(2)
Si C7 1.833(2)
Si C10 1.885(3)
Si C9 1.893(2)
C51 C5 1.537(3)
C1 C2 1.535(3)
C3 C33 1.527(3)
C3 C31 1.535(3)
C3 C32 1.540(3)
C5 C52 1.540(3)
C5 C53 1.542(3)
C6 C63 1.527(3)
C6 C62 1.529(3)
C6 C61 1.532(3)
C41 C4 1.538(3)
C4 C42 1.538(3)
C4 C43 1.541(3)

loop_
_geom_torsion_atom_site_label_1
_geom_torsion_atom_site_label_2
_geom_torsion_atom_site_label_3
_geom_torsion_atom_site_label_4
_geom_torsion
C7 Ni P1 C1 171.06(10)
C8 Ni P1 C1 -178.1(6)
P2 Ni P1 C1 -6.70(8)
Si Ni P1 C1 -163.08(8)
C7 Ni P1 C3 -74.51(10)
C8 Ni P1 C3 -63.6(6)
P2 Ni P1 C3 107.72(8)
Si Ni P1 C3 -48.66(9)
C7 Ni P1 C4 56.75(11)
C8 Ni P1 C4 67.6(6)
P2 Ni P1 C4 -121.02(8)
Si Ni P1 C4 82.61(9)
C7 Ni P2 C2 -162.4(8)
C8 Ni P2 C2 168.07(11)
P1 Ni P2 C2 -10.77(8)
Si Ni P2 C2 143.70(8)
C7 Ni P2 C6 -47.5(8)
C8 Ni P2 C6 -77.04(11)
P1 Ni P2 C6 104.11(8)
Si Ni P2 C6 -101.42(8)
C7 Ni P2 C5 83.4(8)
C8 Ni P2 C5 53.90(11)
P1 Ni P2 C5 -124.95(8)
Si Ni P2 C5 29.52(9)
C7 Ni Si C8 -137.69(15)
P1 Ni Si C8 -177.11(10)
P2 Ni Si C8 36.77(11)
C8 Ni Si C7 137.69(15)
P1 Ni Si C7 -39.41(11)
P2 Ni Si C7 174.46(10)
C7 Ni Si C10 110.47(13)
C8 Ni Si C10 -111.84(13)
P1 Ni Si C10 71.06(9)
P2 Ni Si C10 -75.07(9)
C7 Ni Si C9 -67.2(2)
C8 Ni Si C9 70.5(2)
P1 Ni Si C9 -106.61(19)
P2 Ni Si C9 107.27(19)
C8 Si C7 Ni 30.74(10)
C10 Si C7 Ni -84.27(12)
C9 Si C7 Ni 153.46(11)
C8 Ni C7 Si -27.97(10)
P1 Ni C7 Si 150.56(7)
P2 Ni C7 Si -57.8(9)
C7 Si C8 Ni -30.46(10)
C10 Si C8 Ni 83.56(12)
C9 Si C8 Ni -152.63(10)
C7 Ni C8 Si 28.01(10)
P1 Ni C8 Si 17.0(6)
P2 Ni C8 Si -154.35(7)
C3 P1 C1 C2 -95.11(17)
C4 P1 C1 C2 151.77(16)
Ni P1 C1 C2 27.50(17)
C1 P1 C3 C33 55.47(17)
C4 P1 C3 C33 163.88(15)
Ni P1 C3 C33 -60.80(17)
C1 P1 C3 C31 172.20(15)
C4 P1 C3 C31 -79.39(17)
Ni P1 C3 C31 55.93(17)
C1 P1 C3 C32 -63.52(18)
C4 P1 C3 C32 44.90(19)
Ni P1 C3 C32 -179.79(14)
C2 P2 C5 C51 158.17(16)
C6 P2 C5 C51 49.27(18)
Ni P2 C5 C51 -85.29(16)
C2 P2 C5 C52 -84.06(16)
C6 P2 C5 C52 167.03(14)
Ni P2 C5 C52 32.47(17)
C2 P2 C5 C53 34.28(19)
C6 P2 C5 C53 -74.62(19)
Ni P2 C5 C53 150.82(14)
C2 P2 C6 C63 52.12(17)
C5 P2 C6 C63 159.91(15)
Ni P2 C6 C63 -64.31(17)
C2 P2 C6 C62 -67.70(18)
C5 P2 C6 C62 40.08(19)
Ni P2 C6 C62 175.86(14)
C2 P2 C6 C61 167.97(15)
C5 P2 C6 C61 -84.24(17)
Ni P2 C6 C61 51.54(16)
C1 P1 C4 C41 -84.68(16)
C3 P1 C4 C41 166.28(15)
Ni P1 C4 C41 31.91(17)
C1 P1 C4 C42 33.36(19)
C3 P1 C4 C42 -75.68(19)
Ni P1 C4 C42 149.95(15)
C1 P1 C4 C43 156.94(16)
C3 P1 C4 C43 47.91(18)
Ni P1 C4 C43 -86.47(16)
P1 C1 C2 P2 -37.6(2)
C6 P2 C2 C1 -92.67(17)
C5 P2 C2 C1 155.29(16)
Ni P2 C2 C1 30.36(17)
